data_2235251
loop_
_publ_author_name
'Kesternich, Victor'
'Nelson-Gonz\'alez, Ronald'
'P\'erez-Fehrmann, Marcia'
'C\'ardenas, Alejandro'
'Brito, Iv\'an'

_publ_section_title
;
 1-(2,4-Difluorophenyl)-2-(1<i>H</i>-1,2,4-triazol-1-yl)ethanol
;
_journal_coeditor_code SU2423
_journal_issue 6
_journal_name_full 'Acta Crystallographica Section E'
_journal_page_first o1727
_journal_paper_doi 10.1107/S1600536812020661
_journal_volume 68
_journal_year 2012
_chemical_formula_iupac 'C10 H9 F2 N3 O'
_chemical_formula_moiety 'C10 H9 F2 N3 O'
_chemical_formula_sum 'C10 H9 F2 N3 O'
_chemical_formula_weight 225.20
_chemical_name_systematic
;
1-(2,4-Difluorophenyl)-2-(1<i>H</i>-1,2,4-triazol-1-yl)ethanol
;
_space_group_IT_number 19
_space_group_name_Hall 'P 2ac 2ab'
_symmetry_cell_setting orthorhombic
_symmetry_space_group_name_Hall 'P 2ac 2ab'
_symmetry_space_group_name_H-M 'P 21 21 21'
_atom_sites_solution_hydrogens geom
_atom_sites_solution_primary direct
_atom_sites_solution_secondary difmap
_audit_creation_method SHELXL-97
_cell_angle_alpha 90.00
_cell_angle_beta 90.00
_cell_angle_gamma 90.00
_cell_formula_units_Z 4
_cell_length_a 5.3770(11)
_cell_length_b 12.598(3)
_cell_length_c 15.601(3)
_cell_measurement_temperature 295(2)
_cell_volume 1056.8(4)
_computing_cell_refinement 'DENZO-SMN (Otwinowski & Minor, 1997)'
_computing_data_collection 'COLLECT (Nonius, 2000)'
_computing_data_reduction 'DENZO-SMN (Otwinowski & Minor, 1997)'
_computing_molecular_graphics 'OLEX2 (Dolomanov <i>et al.</i>, 2009)'
_computing_publication_material
;
WinGX (Farrugia, 1999) and publCIF (Westrip, 2010)
;
_computing_structure_refinement 'SHELXL97 (Sheldrick, 2008)'
_computing_structure_solution 'SHELXS97 (Sheldrick, 2008)'
_diffrn_ambient_temperature 295(2)
_diffrn_measured_fraction_theta_full 0.957
_diffrn_measured_fraction_theta_max 0.959
_diffrn_measurement_device_type 'Nonius KappaCCD area-detector'
_diffrn_measurement_method '\f and \w scans with \k offsets'
_diffrn_radiation_monochromator graphite
_diffrn_radiation_source 'fine-focus sealed tube'
_diffrn_radiation_type MoK\a
_diffrn_radiation_wavelength 0.71073
_diffrn_reflns_av_R_equivalents 0.0810
_diffrn_reflns_av_sigmaI/netI 0.0265
_diffrn_reflns_limit_h_max 7
_diffrn_reflns_limit_h_min 0
_diffrn_reflns_limit_k_max 16
_diffrn_reflns_limit_k_min 0
_diffrn_reflns_limit_l_max 21
_diffrn_reflns_limit_l_min 0
_diffrn_reflns_number 9658
_diffrn_reflns_theta_full 25.00
_diffrn_reflns_theta_max 28.66
_diffrn_reflns_theta_min 4.24
_exptl_absorpt_coefficient_mu 0.119
_exptl_absorpt_correction_type none
_exptl_crystal_colour colourless
_exptl_crystal_density_diffrn 1.415
_exptl_crystal_density_method 'not measured'
_exptl_crystal_description Plate
_exptl_crystal_F_000 464
_exptl_crystal_size_max 0.60
_exptl_crystal_size_mid 0.29
_exptl_crystal_size_min 0.08
_refine_diff_density_max 0.163
_refine_diff_density_min -0.157
_refine_ls_abs_structure_details 'None; 1126 Friedel pairs merged'
_refine_ls_extinction_method none
_refine_ls_goodness_of_fit_ref 1.159
_refine_ls_hydrogen_treatment constr
_refine_ls_matrix_type full
_refine_ls_number_parameters 146
_refine_ls_number_reflns 1536
_refine_ls_number_restraints 0
_refine_ls_restrained_S_all 1.159
_refine_ls_R_factor_all 0.0728
_refine_ls_R_factor_gt 0.0629
_refine_ls_shift/su_max 0.000
_refine_ls_shift/su_mean 0.000
_refine_ls_structure_factor_coef Fsqd
_refine_ls_weighting_details 'calc w=1/[\s^2^(Fo^2^)+(0.0491P)^2^+0.3301P] where P=(Fo^2^+2Fc^2^)/3'
_refine_ls_weighting_scheme calc
_refine_ls_wR_factor_gt 0.1427
_refine_ls_wR_factor_ref 0.1486
_reflns_number_gt 1344
_reflns_number_total 1536
_reflns_threshold_expression I>2\s(I)
_cod_data_source_file su2423.cif
_cod_data_source_block I
_cod_original_cell_volume 1056.8(3)
_cod_database_code 2235251
_cod_database_fobs_code 2235251

loop_
_symmetry_equiv_pos_site_id
_symmetry_equiv_pos_as_xyz
1 x,y,z
2 1/2-x,-y,1/2+z
3 1/2+x,1/2-y,-z
4 -x,1/2+y,1/2-z

loop_
_atom_site_aniso_label
_atom_site_aniso_U_11
_atom_site_aniso_U_22
_atom_site_aniso_U_33
_atom_site_aniso_U_12
_atom_site_aniso_U_13
_atom_site_aniso_U_23
F1 0.0860(16) 0.0923(16) 0.1095(16) 0.0289(14) -0.0421(15) -0.0148(14)
F2 0.157(3) 0.0540(11) 0.0894(14) -0.0013(15) 0.0206(18) -0.0154(10)
O1 0.0848(18) 0.0700(15) 0.0650(12) 0.0173(14) -0.0112(13) -0.0159(11)
N1 0.0499(13) 0.0594(14) 0.0656(14) 0.0022(13) -0.0011(13) -0.0030(12)
N2 0.0575(17) 0.0571(16) 0.103(2) 0.0034(13) -0.0163(18) 0.0053(15)
N3 0.0719(19) 0.0660(18) 0.0770(18) -0.0127(16) 0.0007(16) -0.0090(14)
C1 0.0462(15) 0.0494(14) 0.0517(13) 0.0050(12) 0.0040(12) -0.0018(12)
C2 0.0571(18) 0.0657(19) 0.0616(17) 0.0112(16) -0.0070(15) -0.0052(15)
C3 0.072(2) 0.075(2) 0.0650(18) -0.0056(19) -0.0057(19) -0.0142(17)
C4 0.091(3) 0.0569(17) 0.0578(16) 0.001(2) 0.016(2) -0.0059(14)
C5 0.085(3) 0.0578(18) 0.0682(19) 0.0215(19) 0.007(2) 0.0092(15)
C6 0.0638(19) 0.0613(17) 0.0590(16) 0.0096(17) -0.0086(16) -0.0008(14)
C7 0.0481(15) 0.0521(15) 0.0581(15) 0.0081(14) -0.0015(14) -0.0054(13)
C8 0.0637(19) 0.0569(17) 0.076(2) 0.0040(17) 0.0088(18) -0.0080(15)
C9 0.0487(17) 0.080(2) 0.081(2) -0.0026(18) -0.0050(17) -0.0055(19)
C10 0.070(2) 0.0563(19) 0.097(3) 0.0018(18) -0.008(2) 0.0063(18)

loop_
_atom_site_type_symbol
_atom_site_label
_atom_site_fract_x
_atom_site_fract_y
_atom_site_fract_z
_atom_site_U_iso_or_equiv
_atom_site_thermal_displace_type
_atom_site_calc_flag
_atom_site_refinement_flags
_atom_site_occupancy
F F1 1.0193(5) 0.0759(2) 0.69521(16) 0.0959(9) Uani d . 1.000
F F2 0.7227(6) 0.42266(16) 0.67885(15) 0.1001(12) Uani d . 1.000
O O1 0.5799(5) -0.0141(2) 0.49259(14) 0.0733(9) Uani d . 1.000
N N1 0.5125(5) -0.1766(2) 0.62303(17) 0.0583(8) Uani d . 1.000
N N2 0.7087(6) -0.2399(2) 0.6393(2) 0.0725(10) Uani d . 1.000
N N3 0.3927(6) -0.3347(3) 0.5866(2) 0.0716(11) Uani d . 1.000
C C1 0.6906(6) 0.1114(2) 0.60153(17) 0.0491(8) Uani d . 1.000
C C2 0.8583(6) 0.1469(3) 0.6608(2) 0.0615(10) Uani d . 1.000
C C3 0.8761(8) 0.2503(3) 0.6881(2) 0.0707(11) Uani d . 1.000
C C4 0.7107(8) 0.3195(3) 0.6541(2) 0.0686(13) Uani d . 1.000
C C5 0.5350(8) 0.2905(3) 0.5961(2) 0.0703(13) Uani d . 1.000
C C6 0.5262(7) 0.1855(3) 0.5700(2) 0.0614(10) Uani d . 1.000
C C7 0.6804(6) -0.0045(2) 0.57500(18) 0.0528(9) Uani d . 1.000
C C8 0.5227(7) -0.0634(3) 0.6398(2) 0.0655(11) Uani d . 1.000
C C9 0.3289(7) -0.2346(3) 0.5921(2) 0.0699(11) Uani d . 1.000
C C10 0.6262(8) -0.3331(3) 0.6162(3) 0.0744(14) Uani d . 1.000
H H1 0.66000 -0.05800 0.46520 0.1100 Uiso c R 1.000
H H3 0.99530 0.27150 0.72770 0.0850 Uiso c R 1.000
H H5 0.42310 0.34000 0.57450 0.0840 Uiso c R 1.000
H H6 0.40680 0.16460 0.53030 0.0740 Uiso c R 1.000
H H7 0.84910 -0.03400 0.57530 0.0630 Uiso c R 1.000
H H8A 0.59030 -0.05180 0.69660 0.0790 Uiso c R 1.000
H H8B 0.35530 -0.03490 0.63880 0.0790 Uiso c R 1.000
H H9 0.17440 -0.20790 0.57620 0.0840 Uiso c R 1.000
H H10 0.72300 -0.39410 0.62000 0.0900 Uiso c R 1.000

loop_
_atom_type_symbol
_atom_type_description
_atom_type_scat_dispersion_real
_atom_type_scat_dispersion_imag
_atom_type_scat_source
C C 0.0033 0.0000 'International Tables Vol C Tables 4.2.6.8 and 6.1.1.4'
H H 0.0000 0.0000 'International Tables Vol C Tables 4.2.6.8 and 6.1.1.4'
N N 0.0061 0.0000 'International Tables Vol C Tables 4.2.6.8 and 6.1.1.4'
O O 0.0106 0.0000 'International Tables Vol C Tables 4.2.6.8 and 6.1.1.4'
F F 0.0171 0.0000 'International Tables Vol C Tables 4.2.6.8 and 6.1.1.4'

loop_
_geom_angle_atom_site_label_1
_geom_angle_atom_site_label_2
_geom_angle_atom_site_label_3
_geom_angle
_geom_angle_publ_flag
C7 O1 H1 109.00 no
N2 N1 C8 121.2(3) no
C8 N1 C9 129.7(3) no
N2 N1 C9 109.1(3) no
N1 N2 C10 102.4(3) no
C9 N3 C10 102.1(3) no
C2 C1 C7 121.5(3) no
C6 C1 C7 122.1(3) no
C2 C1 C6 116.3(3) no
F1 C2 C3 117.3(3) no
C1 C2 C3 124.5(3) no
F1 C2 C1 118.3(3) no
C2 C3 C4 116.3(3) no
F2 C4 C3 118.3(3) no
C3 C4 C5 123.0(4) no
F2 C4 C5 118.7(3) no
C4 C5 C6 118.5(4) no
C1 C6 C5 121.4(3) no
O1 C7 C8 110.8(3) no
C1 C7 C8 108.0(2) no
O1 C7 C1 110.3(2) no
N1 C8 C7 112.5(3) no
N1 C9 N3 111.2(3) no
N2 C10 N3 115.3(4) no
C2 C3 H3 122.00 no
C4 C3 H3 122.00 no
C4 C5 H5 121.00 no
C6 C5 H5 121.00 no
C1 C6 H6 119.00 no
C5 C6 H6 119.00 no
O1 C7 H7 109.00 no
C1 C7 H7 109.00 no
C8 C7 H7 109.00 no
N1 C8 H8A 109.00 no
N1 C8 H8B 109.00 no
C7 C8 H8A 109.00 no
C7 C8 H8B 109.00 no
H8A C8 H8B 108.00 no
N1 C9 H9 124.00 no
N3 C9 H9 124.00 no
N2 C10 H10 122.00 no
N3 C10 H10 122.00 no

loop_
_geom_bond_atom_site_label_1
_geom_bond_atom_site_label_2
_geom_bond_distance
_geom_bond_publ_flag
F1 C2 1.356(4) no
F2 C4 1.357(4) no
O1 C7 1.400(4) no
O1 H1 0.8200 no
N1 C8 1.451(5) no
N1 C9 1.320(5) no
N1 N2 1.347(4) no
N2 C10 1.306(5) no
N3 C10 1.338(5) no
N3 C9 1.310(5) no
C1 C2 1.367(4) no
C1 C7 1.519(4) no
C1 C6 1.377(5) no
C2 C3 1.374(5) no
C3 C4 1.354(6) no
C4 C5 1.358(5) no
C5 C6 1.385(5) no
C7 C8 1.514(5) no
C3 H3 0.9300 no
C5 H5 0.9300 no
C6 H6 0.9300 no
C7 H7 0.9800 no
C8 H8A 0.9700 no
C8 H8B 0.9700 no
C9 H9 0.9300 no
C10 H10 0.9300 no

loop_
_geom_hbond_atom_site_label_D
_geom_hbond_atom_site_label_H
_geom_hbond_atom_site_label_A
_geom_hbond_site_symmetry_A
_geom_hbond_distance_DH
_geom_hbond_distance_HA
_geom_hbond_distance_DA
_geom_hbond_angle_DHA
_geom_hbond_publ_flag
O1 H1 N3 3_546 0.82 2.01 2.826(4) 171 yes
C3 H3 N2 4_756 0.93 2.62 3.500(5) 158 yes
C8 H8B F1 1_455 0.97 2.45 3.340(5) 153 yes
C10 H10 F2 1_545 0.93 2.48 3.270(4) 142 yes

loop_
_geom_torsion_atom_site_label_1
_geom_torsion_atom_site_label_2
_geom_torsion_atom_site_label_3
_geom_torsion_atom_site_label_4
_geom_torsion
_geom_torsion_publ_flag
C8 N1 N2 C10 179.9(3) no
C9 N1 N2 C10 0.1(4) no
N2 N1 C8 C7 73.8(4) no
C9 N1 C8 C7 -106.5(4) no
N2 N1 C9 N3 -0.1(4) no
C8 N1 C9 N3 -179.9(3) no
N1 N2 C10 N3 -0.1(5) no
C10 N3 C9 N1 0.0(4) no
C9 N3 C10 N2 0.1(5) no
C6 C1 C2 F1 178.3(3) no
C6 C1 C2 C3 -1.9(5) no
C7 C1 C2 F1 0.7(4) no
C7 C1 C2 C3 -179.5(3) no
C2 C1 C6 C5 1.2(5) no
C7 C1 C6 C5 178.8(3) no
C2 C1 C7 O1 -154.7(3) no
C2 C1 C7 C8 84.1(4) no
C6 C1 C7 O1 27.9(4) no
C6 C1 C7 C8 -93.3(3) no
F1 C2 C3 C4 -178.8(3) no
C1 C2 C3 C4 1.3(5) no
C2 C3 C4 F2 -179.6(3) no
C2 C3 C4 C5 0.0(6) no
F2 C4 C5 C6 179.0(3) no
C3 C4 C5 C6 -0.6(6) no
C4 C5 C6 C1 0.0(5) no
O1 C7 C8 N1 62.4(3) no
C1 C7 C8 N1 -176.7(3) no

loop_
_cod_related_entry_id
_cod_related_entry_database
_cod_related_entry_code
1 ChemSpider 30657821
